data_4348960
loop_
_publ_author_name
'Seco, Jose M.'
'Oyarzabal, Itziar'
'P\'erez-Y\'a\~nez, Sonia'
'Cepeda, Javier'
'Rodr\'iguez-Di\'eguez, Antonio'

_publ_contact_author
;
Javier Cepeda Ruiz. Departamento de Quimica Aplicada, 
Facultad de Quimica, Universidad del Pais Vasco, UPV/EHU,  
Paseo Manuel de Lardizabal, 3, E-20018, Donostia, Spain
;
_publ_section_title
;
 Designing Multifunctional 5-Cyanoisophthalate-Based Coordination Polymers
 as Single-Molecule Magnets, Adsorbents, and Luminescent Materials.
;
_journal_issue 21
_journal_name_full 'Inorganic chemistry'
_journal_page_first 11230
_journal_page_last 11248
_journal_paper_doi 10.1021/acs.inorgchem.6b01845
_journal_volume 55
_journal_year 2016
_chemical_compound_source 'synthesis as described'
_chemical_formula_moiety 'C39 H37 Co3 N7 O16, 2(C3 H7 N O)'
_chemical_formula_structural 'C39 H37 Co3 N7 O16, 2(C3 H7 N O)'
_chemical_formula_sum 'C45 H51 Co3 N9 O18'
_chemical_formula_weight 1182.75
_chemical_name_systematic
;
Poly{[bis(mu4-5-cyanoisophthalato-k2O,O':kO':kO'':kO''')
(mu4-5-cyanoisophthalato-kO:kO':kO'':kO''')
tetradimethylformamidetricobalt(II)]bis(dimethylformamide)} 
;
_space_group_crystal_system monoclinic
_space_group_IT_number 15
_space_group_name_Hall '-C 2yc'
_space_group_name_H-M_alt 'C 1 2/c 1'
_atom_sites_solution_hydrogens geom
_atom_sites_solution_primary direct
_atom_sites_solution_secondary difmap
_audit_creation_method SHELXL97
_cell_angle_alpha 90
_cell_angle_beta 91.740(8)
_cell_angle_gamma 90
_cell_formula_units_Z 4
_cell_length_a 9.466(7)
_cell_length_b 24.358(18)
_cell_length_c 22.393(16)
_cell_measurement_reflns_used 10949
_cell_measurement_temperature 100(2)
_cell_measurement_theta_max 23.434
_cell_measurement_theta_min 1.672
_cell_volume 5161(7)
_computing_cell_refinement
;
CrysAlisPro, Agilent Technologies,
Version 1.171.35.15 (release 03-08-2011 CrysAlis171 .NET)
(compiled Aug  3 2011,13:03:54)
;
_computing_data_collection
;
CrysAlisPro, Agilent Technologies,
Version 1.171.35.15 (release 03-08-2011 CrysAlis171 .NET)
(compiled Aug  3 2011,13:03:54)
;
_computing_data_reduction
;
CrysAlisPro, Agilent Technologies,
Version 1.171.35.15 (release 03-08-2011 CrysAlis171 .NET)
(compiled Aug  3 2011,13:03:54)
;
_computing_molecular_graphics 'Ortep-3 (Farrugia, 1997)'
_computing_publication_material 'WinGX (Farrugia, 1999)'
_computing_structure_refinement 'SHELXL-97 (Sheldrick, 1997)'
_computing_structure_solution 'Sir92 (Altomare et al., 1993)'
_diffrn_ambient_temperature 100(2)
_diffrn_measured_fraction_theta_full 0.992
_diffrn_measured_fraction_theta_max 0.988
_diffrn_measurement_device_type 'Bruker Venture'
_diffrn_measurement_method \w
_diffrn_radiation_monochromator graphite
_diffrn_radiation_source 'fine-focus sealed tube'
_diffrn_radiation_type MoK\a
_diffrn_radiation_wavelength 0.71073
_diffrn_reflns_av_R_equivalents 0.0724
_diffrn_reflns_av_unetI/netI 0.0858
_diffrn_reflns_Laue_measured_fraction_full 0.992
_diffrn_reflns_Laue_measured_fraction_max 0.988
_diffrn_reflns_limit_h_max 10
_diffrn_reflns_limit_h_min -10
_diffrn_reflns_limit_k_max 27
_diffrn_reflns_limit_k_min -22
_diffrn_reflns_limit_l_max 24
_diffrn_reflns_limit_l_min -20
_diffrn_reflns_number 10949
_diffrn_reflns_point_group_measured_fraction_full 0.992
_diffrn_reflns_point_group_measured_fraction_max 0.988
_diffrn_reflns_theta_full 23.400
_diffrn_reflns_theta_max 23.434
_diffrn_reflns_theta_min 1.672
_diffrn_standards_decay_% 0
_diffrn_standards_interval_count 0
_diffrn_standards_interval_time 0
_diffrn_standards_number 0
_exptl_absorpt_coefficient_mu 1.034
_exptl_absorpt_correction_T_max 0.934
_exptl_absorpt_correction_T_min 0.881
_exptl_absorpt_correction_type numerical
_exptl_absorpt_process_details
;
CrysAlisPro, Agilent Technologies,
Version 1.171.35.15 (release 03-08-2011 CrysAlis171 .NET)
(compiled Aug  3 2011,13:03:54)
Analytical numeric absorption correction using a multifaceted crystal
model based on expressions derived by R.C. Clark & J.S. Reid.
(Clark, R. C. & Reid, J. S. (1995). Acta Cryst. A51, 887-897)
;
_exptl_crystal_colour colourless
_exptl_crystal_density_diffrn 1.522
_exptl_crystal_density_method none
_exptl_crystal_description prismatic
_exptl_crystal_F_000 2436
_exptl_crystal_size_max 0.16
_exptl_crystal_size_mid 0.10
_exptl_crystal_size_min 0.07
_refine_diff_density_max 0.517
_refine_diff_density_min -0.475
_refine_diff_density_rms 0.074
_refine_ls_extinction_method none
_refine_ls_goodness_of_fit_ref 0.929
_refine_ls_hydrogen_treatment constr
_refine_ls_matrix_type full
_refine_ls_number_parameters 301
_refine_ls_number_reflns 3749
_refine_ls_number_restraints 2
_refine_ls_restrained_S_all 0.939
_refine_ls_R_factor_all 0.0885
_refine_ls_R_factor_gt 0.0543
_refine_ls_shift/su_max 0.001
_refine_ls_shift/su_mean 0.000
_refine_ls_structure_factor_coef Fsqd
_refine_ls_weighting_details 'w=1/[\s^2^(Fo^2^)+(0.0635P)^2^] where P=(Fo^2^+2Fc^2^)/3'
_refine_ls_weighting_scheme calc
_refine_ls_wR_factor_gt 0.1195
_refine_ls_wR_factor_ref 0.1319
_reflns_Friedel_coverage 0.000
_reflns_number_gt 2396
_reflns_number_total 3749
_reflns_threshold_expression 'I > 2\s(I)'
_cod_data_source_file ic6b01845_si_003.cif
_cod_data_source_block Compound2
_cod_original_sg_symbol_H-M 'C 2/c'
_cod_database_code 4348960
_shelx_space_group_comment
;
The symmetry employed for this shelxl refinement is uniquely defined
by the following loop, which should always be used as a source of
symmetry information in preference to the above space-group names.
They are only intended as comments.
;
_shelxl_version_number 2014-3

loop_
_space_group_symop_operation_xyz
'x, y, z'
'-x, y, -z+1/2'
'x+1/2, y+1/2, z'
'-x+1/2, y+1/2, -z+1/2'
'-x, -y, -z'
'x, -y, z-1/2'
'-x+1/2, -y+1/2, -z'
'x+1/2, -y+1/2, z-1/2'

loop_
_atom_site_label
_atom_site_type_symbol
_atom_site_fract_x
_atom_site_fract_y
_atom_site_fract_z
_atom_site_U_iso_or_equiv
_atom_site_adp_type
_atom_site_occupancy
_atom_site_site_symmetry_order
_atom_site_calc_flag
_atom_site_refinement_flags_posn
_atom_site_refinement_flags_adp
_atom_site_refinement_flags_occupancy
Co1 Co 0.0000 0.0000 0.5000 0.0376(3) Uani 1 2 d S . P
Co2 Co 0.04678(7) -0.12153(3) 0.58245(3) 0.0353(2) Uani 1 1 d . . .
C1A C -0.3274(5) -0.0849(2) 0.4996(2) 0.0339(13) Uani 1 1 d . . .
C11A C -0.1965(5) -0.1019(2) 0.5345(2) 0.0342(13) Uani 1 1 d . . .
O11A O -0.0778(3) -0.08116(15) 0.51677(14) 0.0341(9) Uani 1 1 d . . .
O12A O -0.1996(3) -0.13437(16) 0.57628(16) 0.0400(10) Uani 1 1 d . . .
C2A C -0.4608(5) -0.0882(2) 0.5236(2) 0.0334(13) Uani 1 1 d . . .
H2A H -0.4714 -0.1038 0.5611 0.040 Uiso 1 1 calc R U .
C3A C -0.5780(5) -0.0685(2) 0.4918(2) 0.0339(13) Uani 1 1 d . . .
C31A C -0.7236(5) -0.0671(2) 0.5183(2) 0.0339(14) Uani 1 1 d . . .
O31A O -0.7489(3) -0.09846(16) 0.56144(15) 0.0391(10) Uani 1 1 d . . .
O32A O -0.8085(3) -0.03481(16) 0.49264(16) 0.0442(10) Uani 1 1 d . . .
C4A C -0.5621(5) -0.0463(2) 0.4357(2) 0.0405(15) Uani 1 1 d . . .
H4A H -0.6404 -0.0324 0.4146 0.049 Uiso 1 1 calc R U .
C5A C -0.4307(5) -0.0445(3) 0.4106(2) 0.0415(15) Uani 1 1 d . . .
C51A C -0.4090(6) -0.0193(3) 0.3528(3) 0.0565(19) Uani 1 1 d . . .
N51A N -0.3898(5) 0.0028(3) 0.3095(3) 0.084(2) Uani 1 1 d . . .
C6A C -0.3127(5) -0.0640(2) 0.4428(2) 0.0408(15) Uani 1 1 d . . .
H6A H -0.2241 -0.0629 0.4260 0.049 Uiso 1 1 calc R U .
C1B C 0.0039(5) 0.0206(3) 0.6955(2) 0.0366(14) Uani 1 1 d . . .
C11B C 0.0114(5) -0.0108(3) 0.6382(3) 0.0384(14) Uani 1 1 d . . .
O11B O 0.0091(3) -0.06210(17) 0.64238(15) 0.0390(10) Uani 1 1 d . . .
O12B O 0.0205(3) 0.01708(16) 0.59124(16) 0.0435(10) Uani 1 1 d . . .
C2B C 0.0000 -0.0076(3) 0.7500 0.0354(19) Uani 1 2 d S T P
H2B H 0.0000 -0.0457 0.7500 0.042 Uiso 1 2 calc R U P
C5B C 0.0000 0.1042(4) 0.7500 0.060(3) Uani 1 2 d S T P
C51B C 0.0000 0.1637(5) 0.7500 0.101(4) Uani 1 2 d S T P
N51B N 0.0000 0.2107(4) 0.7500 0.144(5) Uani 1 2 d S T P
C6B C 0.0043(6) 0.0771(3) 0.6961(3) 0.0510(16) Uani 1 1 d . . .
H6B H 0.0075 0.0967 0.6605 0.061 Uiso 1 1 calc R U .
O1D O 0.1291(4) -0.16503(16) 0.65557(16) 0.0443(10) Uani 1 1 d . . .
C2D C 0.2068(5) -0.1381(3) 0.6912(3) 0.0427(15) Uani 1 1 d . . .
H2D H 0.2417 -0.1046 0.6782 0.051 Uiso 1 1 calc R U .
N3D N 0.2423(4) -0.1540(2) 0.7458(2) 0.0496(14) Uani 1 1 d . . .
C4D C 0.1940(7) -0.2059(3) 0.7708(3) 0.071(2) Uani 1 1 d . . .
H4D1 H 0.1424 -0.2262 0.7405 0.106 Uiso 1 1 calc R U .
H4D2 H 0.1336 -0.1986 0.8036 0.106 Uiso 1 1 calc R U .
H4D3 H 0.2741 -0.2269 0.7847 0.106 Uiso 1 1 calc R U .
C5D C 0.3275(6) -0.1192(3) 0.7860(2) 0.0607(19) Uani 1 1 d . . .
H5D1 H 0.3570 -0.0870 0.7649 0.091 Uiso 1 1 calc R U .
H5D2 H 0.4092 -0.1392 0.8002 0.091 Uiso 1 1 calc R U .
H5D3 H 0.2723 -0.1084 0.8193 0.091 Uiso 1 1 calc R U .
O1E O 0.0633(4) -0.18863(19) 0.5275(2) 0.0582(12) Uani 1 1 d . . .
C2E C 0.0623(18) -0.1915(5) 0.4795(6) 0.240(10) Uani 1 1 d . . .
H2E H 0.0465 -0.1572 0.4623 0.288 Uiso 1 1 calc R U .
N3E N 0.0767(14) -0.2290(4) 0.4379(4) 0.206(7) Uani 1 1 d D . .
C5E C 0.0734(15) -0.2831(5) 0.4529(6) 0.234(9) Uani 1 1 d D . .
H5E1 H 0.0647 -0.2866 0.4953 0.350 Uiso 1 1 calc R U .
H5E2 H 0.1592 -0.3005 0.4410 0.350 Uiso 1 1 calc R U .
H5E3 H -0.0059 -0.3004 0.4328 0.350 Uiso 1 1 calc R U .
C4E C 0.129(2) -0.2236(9) 0.3773(7) 0.51(3) Uani 1 1 d D . .
H4E1 H 0.1858 -0.1912 0.3748 0.764 Uiso 1 1 calc R U .
H4E2 H 0.0498 -0.2208 0.3494 0.764 Uiso 1 1 calc R U .
H4E3 H 0.1841 -0.2552 0.3679 0.764 Uiso 1 1 calc R U .

loop_
_atom_site_aniso_label
_atom_site_aniso_U_11
_atom_site_aniso_U_22
_atom_site_aniso_U_33
_atom_site_aniso_U_23
_atom_site_aniso_U_13
_atom_site_aniso_U_12
Co1 0.0159(5) 0.0588(8) 0.0383(6) 0.0159(6) 0.0034(4) 0.0041(5)
Co2 0.0199(4) 0.0508(5) 0.0354(4) 0.0045(4) 0.0010(3) 0.0034(3)
C1A 0.017(3) 0.051(4) 0.033(3) 0.005(3) -0.001(2) -0.001(3)
C11A 0.023(3) 0.046(4) 0.033(3) 0.001(3) 0.002(2) 0.005(3)
O11A 0.0130(17) 0.053(3) 0.036(2) 0.0065(18) 0.0002(15) 0.0039(17)
O12A 0.0243(19) 0.057(3) 0.039(2) 0.011(2) -0.0009(16) 0.0019(18)
C2A 0.021(3) 0.048(4) 0.031(3) 0.006(3) 0.001(2) 0.002(3)
C3A 0.021(3) 0.046(4) 0.034(3) 0.003(3) -0.003(2) -0.001(3)
C31A 0.018(3) 0.053(4) 0.030(3) -0.001(3) -0.001(2) -0.001(3)
O31A 0.0168(17) 0.067(3) 0.034(2) 0.007(2) 0.0030(16) 0.0022(18)
O32A 0.0164(18) 0.063(3) 0.053(2) 0.019(2) 0.0021(17) 0.0067(19)
C4A 0.016(3) 0.065(4) 0.040(3) 0.010(3) -0.004(2) 0.002(3)
C5A 0.021(3) 0.071(4) 0.032(3) 0.013(3) -0.007(2) -0.006(3)
C51A 0.027(3) 0.094(6) 0.048(4) 0.031(4) -0.006(3) 0.000(3)
N51A 0.035(3) 0.148(7) 0.067(4) 0.050(4) -0.007(3) -0.020(3)
C6A 0.018(3) 0.066(4) 0.039(3) 0.007(3) 0.006(2) 0.003(3)
C1B 0.019(3) 0.052(4) 0.039(3) 0.008(3) 0.008(2) 0.004(3)
C11B 0.017(3) 0.057(5) 0.041(4) 0.011(3) 0.001(2) 0.006(3)
O11B 0.032(2) 0.054(3) 0.032(2) 0.006(2) 0.0041(16) 0.005(2)
O12B 0.029(2) 0.064(3) 0.038(2) 0.019(2) 0.0030(17) -0.0043(19)
C2B 0.020(4) 0.042(5) 0.045(5) 0.000 0.005(3) 0.000
C5B 0.058(6) 0.040(6) 0.084(8) 0.000 0.012(5) 0.000
C51B 0.100(9) 0.061(9) 0.144(12) 0.000 0.054(8) 0.000
N51B 0.143(11) 0.045(7) 0.246(16) 0.000 0.041(10) 0.000
C6B 0.042(3) 0.059(5) 0.053(4) 0.015(4) 0.013(3) 0.003(3)
O1D 0.029(2) 0.057(3) 0.047(2) 0.010(2) -0.0008(18) 0.005(2)
C2D 0.027(3) 0.060(4) 0.042(4) 0.011(3) 0.006(3) 0.008(3)
N3D 0.025(2) 0.090(4) 0.034(3) 0.021(3) 0.004(2) 0.009(3)
C4D 0.064(4) 0.099(6) 0.050(4) 0.035(4) 0.018(3) 0.004(4)
C5D 0.038(3) 0.106(6) 0.039(4) 0.010(4) -0.001(3) -0.001(4)
O1E 0.048(2) 0.066(3) 0.060(3) -0.017(3) -0.014(2) 0.009(2)
C2E 0.45(2) 0.115(9) 0.150(11) -0.104(9) -0.173(13) 0.152(12)
N3E 0.450(18) 0.074(6) 0.085(6) -0.037(5) -0.141(9) 0.083(9)
C5E 0.281(19) 0.187(16) 0.224(17) -0.093(13) -0.141(14) 0.103(14)
C4E 0.87(6) 0.48(4) 0.175(18) -0.14(2) -0.12(3) 0.47(4)

loop_
_atom_type_symbol
_atom_type_description
_atom_type_scat_dispersion_real
_atom_type_scat_dispersion_imag
_atom_type_scat_source
C C 0.0033 0.0016 'International Tables Vol C Tables 4.2.6.8 and 6.1.1.4'
H H 0.0000 0.0000 'International Tables Vol C Tables 4.2.6.8 and 6.1.1.4'
N N 0.0061 0.0033 'International Tables Vol C Tables 4.2.6.8 and 6.1.1.4'
O O 0.0106 0.0060 'International Tables Vol C Tables 4.2.6.8 and 6.1.1.4'
Co Co 0.3494 0.9721 'International Tables Vol C Tables 4.2.6.8 and 6.1.1.4'

loop_
_geom_angle_atom_site_label_1
_geom_angle_atom_site_label_2
_geom_angle_atom_site_label_3
_geom_angle
_geom_angle_site_symmetry_1
_geom_angle_site_symmetry_3
O32A Co1 O32A 180.0 5_456 1_655
O32A Co1 O12B 96.13(14) 5_456 5_556
O32A Co1 O12B 83.87(14) 1_655 5_556
O32A Co1 O12B 83.86(14) 5_456 .
O32A Co1 O12B 96.14(14) 1_655 .
O12B Co1 O12B 180.0 5_556 .
O32A Co1 O11A 86.61(14) 5_456 5_556
O32A Co1 O11A 93.39(14) 1_655 5_556
O12B Co1 O11A 91.97(14) 5_556 5_556
O12B Co1 O11A 88.03(14) . 5_556
O32A Co1 O11A 93.39(14) 5_456 .
O32A Co1 O11A 86.61(14) 1_655 .
O12B Co1 O11A 88.03(14) 5_556 .
O12B Co1 O11A 91.97(14) . .
O11A Co1 O11A 180.0 5_556 .
O11B Co2 O1E 171.68(16) . .
O11B Co2 O31A 98.11(15) . 1_655
O1E Co2 O31A 89.49(16) . 1_655
O11B Co2 O1D 84.91(16) . .
O1E Co2 O1D 91.85(17) . .
O31A Co2 O1D 89.27(14) 1_655 .
O11B Co2 O11A 91.33(15) . .
O1E Co2 O11A 90.27(16) . .
O31A Co2 O11A 102.76(14) 1_655 .
O1D Co2 O11A 167.81(13) . .
O11B Co2 O12A 86.53(13) . .
O1E Co2 O12A 87.28(14) . .
O31A Co2 O12A 161.56(13) 1_655 .
O1D Co2 O12A 108.96(13) . .
O11A Co2 O12A 59.14(13) . .
C6A C1A C2A 119.7(4) . .
C6A C1A C11A 118.4(4) . .
C2A C1A C11A 121.8(5) . .
O12A C11A O11A 121.5(5) . .
O12A C11A C1A 122.5(5) . .
O11A C11A C1A 116.0(5) . .
C11A O11A Co2 94.4(3) . .
C11A O11A Co1 135.5(3) . .
Co2 O11A Co1 111.43(14) . .
C11A O12A Co2 85.0(3) . .
C3A C2A C1A 120.3(5) . .
C4A C3A C2A 119.6(5) . .
C4A C3A C31A 118.3(4) . .
C2A C3A C31A 122.0(5) . .
O32A C31A O31A 126.8(5) . .
O32A C31A C3A 114.3(5) . .
O31A C31A C3A 118.9(5) . .
C31A O31A Co2 122.5(3) . 1_455
C31A O32A Co1 142.6(3) . 1_455
C5A C4A C3A 120.5(5) . .
C4A C5A C6A 119.8(5) . .
C4A C5A C51A 121.9(5) . .
C6A C5A C51A 118.1(5) . .
N51A C51A C5A 176.3(8) . .
C1A C6A C5A 120.0(5) . .
C6B C1B C2B 118.8(6) . .
C6B C1B C11B 121.2(5) . .
C2B C1B C11B 119.9(6) . .
O11B C11B O12B 127.2(6) . .
O11B C11B C1B 116.3(5) . .
O12B C11B C1B 116.5(6) . .
C11B O11B Co2 131.5(4) . .
C11B O12B Co1 134.7(4) . .
C1B C2B C1B 121.3(8) 2_556 .
C6B C5B C6B 122.7(9) 2_556 .
C6B C5B C51B 118.6(4) 2_556 .
C6B C5B C51B 118.6(4) . .
N51B C51B C5B 180.0 . .
C1B C6B C5B 119.1(6) . .
C2D O1D Co2 115.7(4) . .
O1D C2D N3D 124.4(6) . .
C2D N3D C4D 122.4(5) . .
C2D N3D C5D 121.4(6) . .
C4D N3D C5D 116.1(5) . .
C2E O1E Co2 130.6(7) . .
O1E C2E N3E 138.9(13) . .
C2E N3E C5E 119.8(12) . .
C2E N3E C4E 129.7(14) . .
C5E N3E C4E 109.0(12) . .

loop_
_geom_bond_atom_site_label_1
_geom_bond_atom_site_label_2
_geom_bond_distance
_geom_bond_site_symmetry_2
Co1 O32A 2.012(4) 5_456
Co1 O32A 2.012(4) 1_655
Co1 O12B 2.088(4) 5_556
Co1 O12B 2.088(4) .
Co1 O11A 2.146(4) 5_556
Co1 O11A 2.147(4) .
Co2 O11B 2.013(4) .
Co2 O1E 2.055(5) .
Co2 O31A 2.081(4) 1_655
Co2 O1D 2.081(4) .
Co2 O11A 2.101(3) .
Co2 O12A 2.353(4) .
C1A C6A 1.381(7) .
C1A C2A 1.389(6) .
C1A C11A 1.503(7) .
C11A O12A 1.226(6) .
C11A O11A 1.306(6) .
C2A C3A 1.385(6) .
C3A C4A 1.381(7) .
C3A C31A 1.517(7) .
C31A O32A 1.253(6) .
C31A O31A 1.259(6) .
O31A Co2 2.081(3) 1_455
O32A Co1 2.012(4) 1_455
C4A C5A 1.380(7) .
C5A C6A 1.394(7) .
C5A C51A 1.453(8) .
C51A N51A 1.128(7) .
C1B C6B 1.376(8) .
C1B C2B 1.401(6) .
C1B C11B 1.499(8) .
C11B O11B 1.252(7) .
C11B O12B 1.257(6) .
C2B C1B 1.401(6) 2_556
C5B C6B 1.378(7) 2_556
C5B C6B 1.378(7) .
C5B C51B 1.448(15) .
C51B N51B 1.145(13) .
O1D C2D 1.255(6) .
C2D N3D 1.316(7) .
N3D C4D 1.460(8) .
N3D C5D 1.462(7) .
O1E C2E 1.079(12) .
C2E N3E 1.313(12) .
N3E C5E 1.359(9) .
N3E C4E 1.464(10) .
